data_4307270
loop_
_publ_author_name
'Hui Zhou'
'Huadong Guo'
'Yingming Yao'
'Liying Zhou'
'Hongmei Sun'
'Hongting Sheng'
'Yong Zhang'
'Qi Shen'

_publ_contact_author_address
;      Department of Chemistry 
      Suzhou University
      Suzhou, 215006
      P. R. China
;
_publ_contact_author_email qshen@suda.edu.cn
_publ_contact_author_fax 86-512-65880305
_publ_contact_author_name 'Prof. Qi Shen'
_publ_contact_author_phone 86-512-65880306
_publ_section_title
;
Ytterbium(II) Complex Bearing a Diaminobis(phenolate) Ligand: Synthesis,
Structure, and One-Electron-Transfer and \e-Caprolactone Polymerization
Reactions
;
_journal_name_full 'Inorganic Chemistry'
_journal_page_first 958
_journal_page_last 964
_journal_paper_doi 10.1021/ic061805w
_journal_volume 46
_journal_year 2007
_chemical_formula_moiety 'C46 H69 N2 O4 Yb'
_chemical_formula_sum 'C46 H69 N2 O4 Yb'
_chemical_formula_weight 887.07
_chemical_name_systematic
; 
 ? 
;
_space_group_IT_number 14
_symmetry_cell_setting monoclinic
_symmetry_Int_Tables_number 14
_symmetry_space_group_name_Hall '-P 2ybc'
_symmetry_space_group_name_H-M 'P 1 21/c 1'
_atom_sites_solution_hydrogens geom
_atom_sites_solution_primary direct
_atom_sites_solution_secondary difmap
_audit_creation_method SHELXL-97
_cell_angle_alpha 90.00
_cell_angle_beta 114.011(2)
_cell_angle_gamma 90.00
_cell_formula_units_Z 4
_cell_length_a 20.1597(18)
_cell_length_b 10.5615(8)
_cell_length_c 23.409(2)
_cell_measurement_reflns_used 17189
_cell_measurement_temperature 153(2)
_cell_measurement_theta_max 25.3
_cell_measurement_theta_min 3.1
_cell_volume 4552.9(7)
_computing_cell_refinement CrystalClear
_computing_data_collection CrystalClear
_computing_data_reduction CrystalStructure
_computing_structure_refinement 'SHELXL-97 (Sheldrick, 1997)'
_computing_structure_solution 'SHELXS-97 (Sheldrick, 1990)'
_diffrn_ambient_temperature 153(2)
_diffrn_detector_area_resol_mean 7.31
_diffrn_measured_fraction_theta_full 0.997
_diffrn_measured_fraction_theta_max 0.997
_diffrn_measurement_device_type 'Rigaku Mercury'
_diffrn_measurement_method \w
_diffrn_radiation_monochromator graphite
_diffrn_radiation_source 'fine-focus sealed tube'
_diffrn_radiation_type MoK\a
_diffrn_radiation_wavelength 0.71070
_diffrn_reflns_av_R_equivalents 0.0287
_diffrn_reflns_av_sigmaI/netI 0.0220
_diffrn_reflns_limit_h_max 24
_diffrn_reflns_limit_h_min -24
_diffrn_reflns_limit_k_max 12
_diffrn_reflns_limit_k_min -11
_diffrn_reflns_limit_l_max 27
_diffrn_reflns_limit_l_min -28
_diffrn_reflns_number 42950
_diffrn_reflns_theta_full 25.35
_diffrn_reflns_theta_max 25.35
_diffrn_reflns_theta_min 3.08
_exptl_absorpt_coefficient_mu 2.095
_exptl_absorpt_correction_T_max 0.480
_exptl_absorpt_correction_T_min 0.288
_exptl_absorpt_correction_type multi-scan
_exptl_absorpt_process_details 'Jacobson, R. (1998) Private communication'
_exptl_crystal_colour colorless
_exptl_crystal_density_diffrn 1.294
_exptl_crystal_density_method 'not measured'
_exptl_crystal_description block
_exptl_crystal_F_000 1844
_exptl_crystal_size_max 0.63
_exptl_crystal_size_mid 0.40
_exptl_crystal_size_min 0.35
_refine_diff_density_max 2.046
_refine_diff_density_min -0.701
_refine_diff_density_rms 0.071
_refine_ls_extinction_method none
_refine_ls_goodness_of_fit_ref 1.080
_refine_ls_hydrogen_treatment constr
_refine_ls_matrix_type full
_refine_ls_number_parameters 495
_refine_ls_number_reflns 8312
_refine_ls_number_restraints 0
_refine_ls_restrained_S_all 1.080
_refine_ls_R_factor_all 0.0283
_refine_ls_R_factor_gt 0.0252
_refine_ls_shift/su_max 0.003
_refine_ls_shift/su_mean 0.000
_refine_ls_structure_factor_coef Fsqd
_refine_ls_weighting_details 'calc w=1/[\s^2^(Fo^2^)+(0.0252P)^2^+5.6605P] where P=(Fo^2^+2Fc^2^)/3'
_refine_ls_weighting_scheme calc
_refine_ls_wR_factor_gt 0.0576
_refine_ls_wR_factor_ref 0.0592
_reflns_number_gt 7758
_reflns_number_total 8312
_reflns_threshold_expression >2sigma(I)
_cod_data_source_file ic061805wsi20060922_091454_3.cif
_cod_data_source_block complex3
_cod_original_cell_volume 4552.8(7)
_cod_original_sg_symbol_H-M 'P 21/c'
_cod_database_code 4307270

loop_
_symmetry_equiv_pos_as_xyz
'x, y, z'
'-x, y+1/2, -z+1/2'
'-x, -y, -z'
'x, -y-1/2, z-1/2'

loop_
_atom_site_label
_atom_site_type_symbol
_atom_site_fract_x
_atom_site_fract_y
_atom_site_fract_z
_atom_site_U_iso_or_equiv
_atom_site_adp_type
_atom_site_occupancy
_atom_site_symmetry_multiplicity
_atom_site_calc_flag
_atom_site_refinement_flags
_atom_site_disorder_assembly
_atom_site_disorder_group
Yb1 Yb 0.218635(6) 0.405873(10) 0.536946(5) 0.01597(5) Uani 1 1 d . . .
O1 O 0.14943(10) 0.44244(17) 0.58326(8) 0.0190(4) Uani 1 1 d . . .
O2 O 0.26215(10) 0.44725(17) 0.47197(8) 0.0197(4) Uani 1 1 d . . .
O3 O 0.12975(10) 0.21249(18) 0.50979(10) 0.0305(5) Uani 1 1 d . . .
O4 O 0.10748(10) 0.41688(17) 0.44003(9) 0.0223(4) Uani 1 1 d . . .
N1 N 0.20927(11) 0.6481(2) 0.52975(9) 0.0163(4) Uani 1 1 d . . .
N2 N 0.32314(12) 0.5084(2) 0.62814(10) 0.0222(5) Uani 1 1 d . . .
C1 C 0.13834(13) 0.5335(2) 0.61753(12) 0.0169(5) Uani 1 1 d . . .
C2 C 0.12517(13) 0.5069(3) 0.67127(12) 0.0186(5) Uani 1 1 d . . .
C3 C 0.11926(14) 0.6093(2) 0.70636(12) 0.0192(5) Uani 1 1 d . . .
H3 H 0.1117 0.5920 0.7431 0.023 Uiso 1 1 calc R . .
C4 C 0.12369(13) 0.7359(3) 0.69109(12) 0.0198(5) Uani 1 1 d . . .
C5 C 0.13234(13) 0.7588(2) 0.63583(12) 0.0187(5) Uani 1 1 d . . .
H5 H 0.1339 0.8437 0.6230 0.022 Uiso 1 1 calc R . .
C6 C 0.13864(13) 0.6602(2) 0.59912(12) 0.0181(5) Uani 1 1 d . . .
C7 C 0.28790(13) 0.5403(2) 0.44795(12) 0.0181(5) Uani 1 1 d . . .
C8 C 0.33980(14) 0.5175(3) 0.42292(12) 0.0207(6) Uani 1 1 d . . .
C9 C 0.36622(14) 0.6221(3) 0.40173(12) 0.0225(6) Uani 1 1 d . . .
H9 H 0.4018 0.6074 0.3856 0.027 Uiso 1 1 calc R . .
C10 C 0.34348(14) 0.7466(3) 0.40285(12) 0.0206(6) Uani 1 1 d . . .
C11 C 0.29086(14) 0.7644(3) 0.42619(12) 0.0199(5) Uani 1 1 d . . .
H11 H 0.2740 0.8478 0.4277 0.024 Uiso 1 1 calc R . .
C12 C 0.26199(14) 0.6644(3) 0.44739(12) 0.0196(5) Uani 1 1 d . . .
C13 C 0.14179(13) 0.6871(2) 0.53689(12) 0.0179(5) Uani 1 1 d . . .
H13A H 0.1001 0.6442 0.5039 0.022 Uiso 1 1 calc R . .
H13B H 0.1352 0.7793 0.5290 0.022 Uiso 1 1 calc R . .
C14 C 0.19914(14) 0.6882(2) 0.46534(12) 0.0193(5) Uani 1 1 d . . .
H14A H 0.1883 0.7800 0.4611 0.023 Uiso 1 1 calc R . .
H14B H 0.1560 0.6439 0.4349 0.023 Uiso 1 1 calc R . .
C15 C 0.27384(14) 0.7132(3) 0.57626(12) 0.0212(6) Uani 1 1 d . . .
H15A H 0.2598 0.7991 0.5841 0.025 Uiso 1 1 calc R . .
H15B H 0.3110 0.7223 0.5590 0.025 Uiso 1 1 calc R . .
C16 C 0.30611(14) 0.6414(3) 0.63742(12) 0.0232(6) Uani 1 1 d . . .
H16A H 0.3511 0.6844 0.6658 0.028 Uiso 1 1 calc R . .
H16B H 0.2714 0.6423 0.6575 0.028 Uiso 1 1 calc R . .
C17 C 0.34046(16) 0.4416(3) 0.68826(13) 0.0314(7) Uani 1 1 d . . .
H17A H 0.3813 0.4838 0.7215 0.047 Uiso 1 1 calc R . .
H17B H 0.3535 0.3536 0.6845 0.047 Uiso 1 1 calc R . .
H17C H 0.2980 0.4433 0.6986 0.047 Uiso 1 1 calc R . .
C18 C 0.38859(14) 0.5039(3) 0.61413(14) 0.0283(6) Uani 1 1 d . . .
H18A H 0.3784 0.5470 0.5744 0.042 Uiso 1 1 calc R . .
H18B H 0.4015 0.4154 0.6111 0.042 Uiso 1 1 calc R . .
H18C H 0.4291 0.5462 0.6477 0.042 Uiso 1 1 calc R . .
C19 C 0.11437(15) 0.3695(3) 0.68789(13) 0.0235(6) Uani 1 1 d . . .
C20 C 0.09857(18) 0.3634(3) 0.74672(14) 0.0340(7) Uani 1 1 d . . .
H20A H 0.0908 0.2751 0.7553 0.051 Uiso 1 1 calc R . .
H20B H 0.0549 0.4129 0.7400 0.051 Uiso 1 1 calc R . .
H20C H 0.1399 0.3982 0.7824 0.051 Uiso 1 1 calc R . .
C21 C 0.18091(16) 0.2865(3) 0.70006(14) 0.0305(7) Uani 1 1 d . . .
H21A H 0.2226 0.3202 0.7358 0.046 Uiso 1 1 calc R . .
H21B H 0.1919 0.2864 0.6629 0.046 Uiso 1 1 calc R . .
H21C H 0.1709 0.1998 0.7092 0.046 Uiso 1 1 calc R . .
C22 C 0.04771(16) 0.3135(3) 0.63336(14) 0.0293(7) Uani 1 1 d . . .
H22A H 0.0570 0.3118 0.5954 0.044 Uiso 1 1 calc R . .
H22B H 0.0050 0.3660 0.6262 0.044 Uiso 1 1 calc R . .
H22C H 0.0389 0.2272 0.6439 0.044 Uiso 1 1 calc R . .
C23 C 0.12095(15) 0.8459(3) 0.73280(13) 0.0251(6) Uani 1 1 d . . .
C24 C 0.19368(18) 0.9163(3) 0.75705(16) 0.0373(8) Uani 1 1 d . . .
H24A H 0.2329 0.8576 0.7807 0.056 Uiso 1 1 calc R . .
H24B H 0.1926 0.9859 0.7843 0.056 Uiso 1 1 calc R . .
H24C H 0.2021 0.9504 0.7216 0.056 Uiso 1 1 calc R . .
C25 C 0.10724(19) 0.7996(3) 0.78909(14) 0.0357(7) Uani 1 1 d . . .
H25A H 0.0617 0.7518 0.7744 0.053 Uiso 1 1 calc R . .
H25B H 0.1039 0.8726 0.8137 0.053 Uiso 1 1 calc R . .
H25C H 0.1474 0.7449 0.8153 0.053 Uiso 1 1 calc R . .
C26 C 0.05972(17) 0.9380(3) 0.69529(14) 0.0313(7) Uani 1 1 d . . .
H26A H 0.0673 0.9687 0.6589 0.047 Uiso 1 1 calc R . .
H26B H 0.0599 1.0098 0.7219 0.047 Uiso 1 1 calc R . .
H26C H 0.0129 0.8942 0.6812 0.047 Uiso 1 1 calc R . .
C27 C 0.36453(17) 0.3834(3) 0.41671(16) 0.0322(7) Uani 1 1 d . . .
C28 C 0.4150(2) 0.3800(4) 0.3828(2) 0.0547(11) Uani 1 1 d . . .
H28A H 0.4280 0.2921 0.3788 0.082 Uiso 1 1 calc R . .
H28B H 0.4591 0.4285 0.4067 0.082 Uiso 1 1 calc R . .
H28C H 0.3903 0.4173 0.3411 0.082 Uiso 1 1 calc R . .
C29 C 0.40831(17) 0.3275(3) 0.48363(15) 0.0363(7) Uani 1 1 d . . .
H29A H 0.3766 0.3220 0.5061 0.054 Uiso 1 1 calc R . .
H29B H 0.4496 0.3828 0.5067 0.054 Uiso 1 1 calc R . .
H29C H 0.4260 0.2428 0.4800 0.054 Uiso 1 1 calc R . .
C30 C 0.30060(17) 0.2968(3) 0.38260(15) 0.0364(7) Uani 1 1 d . . .
H30A H 0.2721 0.3307 0.3407 0.055 Uiso 1 1 calc R . .
H30B H 0.2700 0.2915 0.4060 0.055 Uiso 1 1 calc R . .
H30C H 0.3184 0.2121 0.3790 0.055 Uiso 1 1 calc R . .
C31 C 0.37352(15) 0.8589(3) 0.37932(13) 0.0244(6) Uani 1 1 d . . .
C32 C 0.41366(18) 0.9487(3) 0.43390(15) 0.0356(7) Uani 1 1 d . . .
H32A H 0.3796 0.9820 0.4504 0.053 Uiso 1 1 calc R . .
H32B H 0.4344 1.0190 0.4193 0.053 Uiso 1 1 calc R . .
H32C H 0.4527 0.9025 0.4670 0.053 Uiso 1 1 calc R . .
C33 C 0.31082(17) 0.9312(3) 0.32887(14) 0.0327(7) Uani 1 1 d . . .
H33A H 0.2857 0.8751 0.2932 0.049 Uiso 1 1 calc R . .
H33B H 0.3302 1.0045 0.3150 0.049 Uiso 1 1 calc R . .
H33C H 0.2766 0.9600 0.3462 0.049 Uiso 1 1 calc R . .
C34 C 0.42616(18) 0.8180(3) 0.35059(16) 0.0385(8) Uani 1 1 d . . .
H34A H 0.4677 0.7741 0.3822 0.058 Uiso 1 1 calc R . .
H34B H 0.4433 0.8928 0.3358 0.058 Uiso 1 1 calc R . .
H34C H 0.4012 0.7608 0.3153 0.058 Uiso 1 1 calc R . .
C35 C 0.29364(16) 0.2271(3) 0.58057(14) 0.0297(6) Uani 1 1 d . . .
C36 C 0.33396(15) 0.1400(3) 0.60590(13) 0.0255(6) Uani 1 1 d . . .
C37 C 0.38207(14) 0.0374(3) 0.63677(14) 0.0282(7) Uani 1 1 d . . .
C38 C 0.40774(18) -0.0427(3) 0.6025(2) 0.0467(9) Uani 1 1 d . . .
H38 H 0.3930 -0.0276 0.5591 0.056 Uiso 1 1 calc R . .
C39 C 0.4526(2) -0.1405(4) 0.6293(3) 0.0805(18) Uani 1 1 d . . .
H39 H 0.4678 -0.1940 0.6042 0.097 Uiso 1 1 calc R . .
C40 C 0.4759(2) -0.1631(4) 0.6896(4) 0.095(2) Uani 1 1 d . . .
H40 H 0.5085 -0.2312 0.7077 0.114 Uiso 1 1 calc R . .
C41 C 0.4532(3) -0.0886(5) 0.7272(2) 0.082(2) Uani 1 1 d . . .
H41 H 0.4700 -0.1061 0.7706 0.099 Uiso 1 1 calc R . .
C42 C 0.4043(2) 0.0152(4) 0.69995(17) 0.0527(10) Uani 1 1 d . . .
H42 H 0.3877 0.0669 0.7247 0.063 Uiso 1 1 calc R . .
C43 C 0.05673(15) 0.2288(3) 0.46525(14) 0.0302(7) Uani 1 1 d . . .
H43A H 0.0224 0.2009 0.4832 0.036 Uiso 1 1 calc R . .
H43B H 0.0479 0.1778 0.4274 0.036 Uiso 1 1 calc R . .
C44 C 0.04588(14) 0.3669(3) 0.44877(14) 0.0258(6) Uani 1 1 d . . .
H44A H 0.0015 0.3782 0.4099 0.031 Uiso 1 1 calc R . .
H44B H 0.0393 0.4140 0.4827 0.031 Uiso 1 1 calc R . .
C45 C 0.1411(2) 0.0863(3) 0.5340(2) 0.0556(11) Uani 1 1 d . . .
H45A H 0.1065 0.0679 0.5526 0.083 Uiso 1 1 calc R . .
H45B H 0.1908 0.0783 0.5660 0.083 Uiso 1 1 calc R . .
H45C H 0.1339 0.0264 0.5000 0.083 Uiso 1 1 calc R . .
C46 C 0.10771(17) 0.3795(3) 0.38112(13) 0.0324(7) Uani 1 1 d . . .
H46A H 0.1148 0.2877 0.3809 0.049 Uiso 1 1 calc R . .
H46B H 0.1473 0.4228 0.3750 0.049 Uiso 1 1 calc R . .
H46C H 0.0612 0.4024 0.3472 0.049 Uiso 1 1 calc R . .

loop_
_atom_site_aniso_label
_atom_site_aniso_U_11
_atom_site_aniso_U_22
_atom_site_aniso_U_33
_atom_site_aniso_U_23
_atom_site_aniso_U_13
_atom_site_aniso_U_12
Yb1 0.01625(7) 0.01392(7) 0.01763(7) 0.00094(4) 0.00679(5) 0.00173(4)
O1 0.0239(9) 0.0158(9) 0.0217(9) -0.0005(7) 0.0137(8) 0.0004(8)
O2 0.0216(9) 0.0166(9) 0.0237(10) 0.0009(8) 0.0122(8) 0.0010(8)
O3 0.0279(10) 0.0177(10) 0.0371(12) 0.0003(9) 0.0041(9) -0.0013(8)
O4 0.0184(9) 0.0259(10) 0.0213(10) 0.0007(8) 0.0068(8) -0.0020(8)
N1 0.0168(10) 0.0170(11) 0.0168(11) 0.0011(9) 0.0086(9) 0.0015(9)
N2 0.0180(11) 0.0261(12) 0.0200(12) 0.0001(10) 0.0051(9) -0.0014(9)
C1 0.0129(12) 0.0169(13) 0.0200(13) -0.0008(10) 0.0058(10) 0.0005(10)
C2 0.0138(12) 0.0218(14) 0.0189(13) 0.0014(11) 0.0055(10) 0.0006(10)
C3 0.0178(13) 0.0241(14) 0.0150(13) 0.0024(10) 0.0061(11) 0.0003(11)
C4 0.0152(12) 0.0227(14) 0.0198(13) -0.0014(11) 0.0054(11) 0.0021(11)
C5 0.0167(12) 0.0157(13) 0.0247(14) -0.0001(10) 0.0093(11) 0.0000(10)
C6 0.0154(12) 0.0184(13) 0.0224(14) 0.0014(11) 0.0096(11) 0.0017(10)
C7 0.0188(13) 0.0186(13) 0.0157(12) -0.0004(10) 0.0059(11) -0.0012(11)
C8 0.0208(13) 0.0223(14) 0.0193(13) -0.0008(11) 0.0085(11) 0.0018(11)
C9 0.0182(13) 0.0310(15) 0.0212(14) -0.0008(12) 0.0109(11) 0.0000(11)
C10 0.0199(13) 0.0246(14) 0.0169(13) 0.0028(11) 0.0070(11) -0.0018(11)
C11 0.0232(13) 0.0182(13) 0.0199(13) -0.0010(11) 0.0104(11) -0.0008(11)
C12 0.0217(13) 0.0211(14) 0.0161(13) -0.0013(11) 0.0077(11) -0.0004(11)
C13 0.0188(13) 0.0153(13) 0.0225(13) 0.0016(10) 0.0112(11) 0.0031(10)
C14 0.0226(13) 0.0168(13) 0.0209(14) 0.0031(10) 0.0113(11) 0.0030(11)
C15 0.0189(13) 0.0195(13) 0.0256(14) -0.0037(11) 0.0094(11) -0.0027(11)
C16 0.0201(13) 0.0266(15) 0.0210(14) -0.0064(11) 0.0064(11) -0.0037(12)
C17 0.0292(16) 0.0389(17) 0.0207(15) 0.0023(13) 0.0046(13) 0.0013(14)
C18 0.0192(13) 0.0322(16) 0.0313(16) -0.0038(13) 0.0081(12) 0.0002(12)
C19 0.0246(14) 0.0212(14) 0.0262(15) 0.0050(12) 0.0118(12) 0.0034(12)
C20 0.0482(19) 0.0276(16) 0.0342(17) 0.0048(13) 0.0251(15) -0.0024(15)
C21 0.0358(16) 0.0238(15) 0.0327(16) 0.0097(13) 0.0147(14) 0.0054(13)
C22 0.0317(16) 0.0214(15) 0.0344(17) 0.0007(12) 0.0130(14) -0.0077(12)
C23 0.0293(15) 0.0216(14) 0.0218(14) -0.0049(11) 0.0079(12) 0.0018(12)
C24 0.0360(18) 0.0300(17) 0.0356(18) -0.0114(14) 0.0040(15) -0.0036(14)
C25 0.051(2) 0.0348(17) 0.0228(15) -0.0040(13) 0.0172(15) 0.0064(15)
C26 0.0378(17) 0.0308(16) 0.0240(15) -0.0021(13) 0.0112(14) 0.0105(14)
C27 0.0342(16) 0.0206(15) 0.061(2) -0.0124(14) 0.0388(17) -0.0038(13)
C28 0.071(3) 0.038(2) 0.087(3) 0.005(2) 0.064(3) 0.0154(19)
C29 0.0296(16) 0.0289(16) 0.0430(19) 0.0006(14) 0.0073(14) 0.0111(13)
C30 0.0436(18) 0.0246(16) 0.0380(18) -0.0080(14) 0.0134(15) 0.0069(14)
C31 0.0246(14) 0.0260(15) 0.0237(14) 0.0025(12) 0.0111(12) -0.0041(12)
C32 0.0397(18) 0.0357(17) 0.0315(17) -0.0015(14) 0.0145(15) -0.0149(15)
C33 0.0320(16) 0.0366(17) 0.0294(16) 0.0101(14) 0.0124(14) -0.0019(14)
C34 0.0392(18) 0.0408(19) 0.048(2) 0.0064(16) 0.0308(16) -0.0019(15)
C35 0.0279(15) 0.0256(15) 0.0332(16) 0.0051(13) 0.0101(13) 0.0029(13)
C36 0.0249(14) 0.0244(15) 0.0275(15) 0.0010(12) 0.0111(12) 0.0020(12)
C37 0.0182(13) 0.0193(14) 0.0398(17) 0.0074(13) 0.0044(13) -0.0004(11)
C38 0.0348(18) 0.0235(17) 0.091(3) 0.0020(18) 0.0348(19) 0.0012(14)
C39 0.031(2) 0.033(2) 0.174(6) 0.010(3) 0.039(3) 0.0088(18)
C40 0.028(2) 0.030(2) 0.179(7) 0.017(3) -0.007(3) -0.0050(18)
C41 0.059(3) 0.067(3) 0.060(3) 0.038(3) -0.037(2) -0.041(3)
C42 0.056(2) 0.042(2) 0.037(2) 0.0112(16) -0.0057(17) -0.0132(18)
C43 0.0249(14) 0.0306(16) 0.0294(16) -0.0021(13) 0.0051(13) -0.0092(13)
C44 0.0166(13) 0.0297(15) 0.0284(15) 0.0026(12) 0.0067(12) -0.0020(12)
C45 0.044(2) 0.0250(18) 0.079(3) 0.0169(18) 0.006(2) -0.0005(15)
C46 0.0310(16) 0.0448(19) 0.0190(14) -0.0006(13) 0.0077(13) -0.0041(14)

loop_
_atom_type_symbol
_atom_type_description
_atom_type_scat_dispersion_real
_atom_type_scat_dispersion_imag
_atom_type_scat_source
C C 0.0033 0.0016 'International Tables Vol C Tables 4.2.6.8 and 6.1.1.4'
H H 0.0000 0.0000 'International Tables Vol C Tables 4.2.6.8 and 6.1.1.4'
N N 0.0061 0.0033 'International Tables Vol C Tables 4.2.6.8 and 6.1.1.4'
O O 0.0106 0.0060 'International Tables Vol C Tables 4.2.6.8 and 6.1.1.4'
Yb Yb -0.3850 5.5486 'International Tables Vol C Tables 4.2.6.8 and 6.1.1.4'

loop_
_geom_angle_atom_site_label_1
_geom_angle_atom_site_label_2
_geom_angle_atom_site_label_3
_geom_angle
_geom_angle_site_symmetry_1
_geom_angle_site_symmetry_3
_geom_angle_publ_flag
O2 Yb1 O1 153.20(7) . . ?
O2 Yb1 C35 95.56(9) . . ?
O1 Yb1 C35 111.17(9) . . ?
O2 Yb1 O4 79.24(7) . . ?
O1 Yb1 O4 85.47(7) . . ?
C35 Yb1 O4 128.04(9) . . ?
O2 Yb1 N2 94.13(7) . . ?
O1 Yb1 N2 89.20(7) . . ?
C35 Yb1 N2 79.23(9) . . ?
O4 Yb1 N2 152.18(7) . . ?
O2 Yb1 N1 77.58(7) . . ?
O1 Yb1 N1 78.81(7) . . ?
C35 Yb1 N1 146.94(9) . . ?
O4 Yb1 N1 82.94(6) . . ?
N2 Yb1 N1 69.23(7) . . ?
O2 Yb1 O3 115.80(7) . . ?
O1 Yb1 O3 74.85(7) . . ?
C35 Yb1 O3 74.77(9) . . ?
O4 Yb1 O3 62.37(6) . . ?
N2 Yb1 O3 141.68(7) . . ?
N1 Yb1 O3 137.46(6) . . ?
C1 O1 Yb1 138.39(16) . . ?
C7 O2 Yb1 144.09(17) . . ?
C43 O3 C45 110.7(2) . . ?
C43 O3 Yb1 118.94(16) . . ?
C45 O3 Yb1 130.33(19) . . ?
C46 O4 C44 112.1(2) . . ?
C46 O4 Yb1 121.01(16) . . ?
C44 O4 Yb1 111.52(15) . . ?
C15 N1 C13 110.9(2) . . ?
C15 N1 C14 109.1(2) . . ?
C13 N1 C14 106.09(18) . . ?
C15 N1 Yb1 113.26(15) . . ?
C13 N1 Yb1 108.27(14) . . ?
C14 N1 Yb1 108.93(15) . . ?
C16 N2 C17 106.9(2) . . ?
C16 N2 C18 110.0(2) . . ?
C17 N2 C18 107.9(2) . . ?
C16 N2 Yb1 111.29(15) . . ?
C17 N2 Yb1 112.80(17) . . ?
C18 N2 Yb1 107.89(16) . . ?
O1 C1 C6 118.7(2) . . ?
O1 C1 C2 122.1(2) . . ?
C6 C1 C2 119.1(2) . . ?
C3 C2 C1 117.5(2) . . ?
C3 C2 C19 121.9(2) . . ?
C1 C2 C19 120.6(2) . . ?
C2 C3 C4 124.3(2) . . ?
C2 C3 H3 117.9 . . ?
C4 C3 H3 117.9 . . ?
C5 C4 C3 116.7(2) . . ?
C5 C4 C23 120.6(2) . . ?
C3 C4 C23 122.7(2) . . ?
C6 C5 C4 121.4(2) . . ?
C6 C5 H5 119.3 . . ?
C4 C5 H5 119.3 . . ?
C5 C6 C1 120.7(2) . . ?
C5 C6 C13 120.4(2) . . ?
C1 C6 C13 118.8(2) . . ?
O2 C7 C12 118.8(2) . . ?
O2 C7 C8 121.9(2) . . ?
C12 C7 C8 119.3(2) . . ?
C9 C8 C7 117.7(2) . . ?
C9 C8 C27 120.7(2) . . ?
C7 C8 C27 121.5(2) . . ?
C10 C9 C8 124.1(2) . . ?
C10 C9 H9 118.0 . . ?
C8 C9 H9 118.0 . . ?
C11 C10 C9 116.3(2) . . ?
C11 C10 C31 120.9(2) . . ?
C9 C10 C31 122.8(2) . . ?
C10 C11 C12 122.3(3) . . ?
C10 C11 H11 118.8 . . ?
C12 C11 H11 118.8 . . ?
C11 C12 C7 120.1(2) . . ?
C11 C12 C14 119.5(2) . . ?
C7 C12 C14 120.2(2) . . ?
N1 C13 C6 117.0(2) . . ?
N1 C13 H13A 108.1 . . ?
C6 C13 H13A 108.1 . . ?
N1 C13 H13B 108.1 . . ?
C6 C13 H13B 108.1 . . ?
H13A C13 H13B 107.3 . . ?
N1 C14 C12 116.5(2) . . ?
N1 C14 H14A 108.2 . . ?
C12 C14 H14A 108.2 . . ?
N1 C14 H14B 108.2 . . ?
C12 C14 H14B 108.2 . . ?
H14A C14 H14B 107.3 . . ?
N1 C15 C16 111.9(2) . . ?
N1 C15 H15A 109.2 . . ?
C16 C15 H15A 109.2 . . ?
N1 C15 H15B 109.2 . . ?
C16 C15 H15B 109.2 . . ?
H15A C15 H15B 107.9 . . ?
N2 C16 C15 111.8(2) . . ?
N2 C16 H16A 109.2 . . ?
C15 C16 H16A 109.2 . . ?
N2 C16 H16B 109.2 . . ?
C15 C16 H16B 109.2 . . ?
H16A C16 H16B 107.9 . . ?
N2 C17 H17A 109.5 . . ?
N2 C17 H17B 109.5 . . ?
H17A C17 H17B 109.5 . . ?
N2 C17 H17C 109.5 . . ?
H17A C17 H17C 109.5 . . ?
H17B C17 H17C 109.5 . . ?
N2 C18 H18A 109.5 . . ?
N2 C18 H18B 109.5 . . ?
H18A C18 H18B 109.5 . . ?
N2 C18 H18C 109.5 . . ?
H18A C18 H18C 109.5 . . ?
H18B C18 H18C 109.5 . . ?
C21 C19 C20 107.2(2) . . ?
C21 C19 C2 112.6(2) . . ?
C20 C19 C2 111.6(2) . . ?
C21 C19 C22 109.7(2) . . ?
C20 C19 C22 107.2(2) . . ?
C2 C19 C22 108.5(2) . . ?
C19 C20 H20A 109.5 . . ?
C19 C20 H20B 109.5 . . ?
H20A C20 H20B 109.5 . . ?
C19 C20 H20C 109.5 . . ?
H20A C20 H20C 109.5 . . ?
H20B C20 H20C 109.5 . . ?
C19 C21 H21A 109.5 . . ?
C19 C21 H21B 109.5 . . ?
H21A C21 H21B 109.5 . . ?
C19 C21 H21C 109.5 . . ?
H21A C21 H21C 109.5 . . ?
H21B C21 H21C 109.5 . . ?
C19 C22 H22A 109.5 . . ?
C19 C22 H22B 109.5 . . ?
H22A C22 H22B 109.5 . . ?
C19 C22 H22C 109.5 . . ?
H22A C22 H22C 109.5 . . ?
H22B C22 H22C 109.5 . . ?
C25 C23 C24 108.4(2) . . ?
C25 C23 C4 111.9(2) . . ?
C24 C23 C4 109.1(2) . . ?
C25 C23 C26 108.0(2) . . ?
C24 C23 C26 109.2(2) . . ?
C4 C23 C26 110.2(2) . . ?
C23 C24 H24A 109.5 . . ?
C23 C24 H24B 109.5 . . ?
H24A C24 H24B 109.5 . . ?
C23 C24 H24C 109.5 . . ?
H24A C24 H24C 109.5 . . ?
H24B C24 H24C 109.5 . . ?
C23 C25 H25A 109.5 . . ?
C23 C25 H25B 109.5 . . ?
H25A C25 H25B 109.5 . . ?
C23 C25 H25C 109.5 . . ?
H25A C25 H25C 109.5 . . ?
H25B C25 H25C 109.5 . . ?
C23 C26 H26A 109.5 . . ?
C23 C26 H26B 109.5 . . ?
H26A C26 H26B 109.5 . . ?
C23 C26 H26C 109.5 . . ?
H26A C26 H26C 109.5 . . ?
H26B C26 H26C 109.5 . . ?
C30 C27 C28 108.4(3) . . ?
C30 C27 C8 111.7(2) . . ?
C28 C27 C8 112.6(3) . . ?
C30 C27 C29 108.2(3) . . ?
C28 C27 C29 106.7(3) . . ?
C8 C27 C29 109.1(2) . . ?
C27 C28 H28A 109.5 . . ?
C27 C28 H28B 109.5 . . ?
H28A C28 H28B 109.5 . . ?
C27 C28 H28C 109.5 . . ?
H28A C28 H28C 109.5 . . ?
H28B C28 H28C 109.5 . . ?
C27 C29 H29A 109.5 . . ?
C27 C29 H29B 109.5 . . ?
H29A C29 H29B 109.5 . . ?
C27 C29 H29C 109.5 . . ?
H29A C29 H29C 109.5 . . ?
H29B C29 H29C 109.5 . . ?
C27 C30 H30A 109.5 . . ?
C27 C30 H30B 109.5 . . ?
H30A C30 H30B 109.5 . . ?
C27 C30 H30C 109.5 . . ?
H30A C30 H30C 109.5 . . ?
H30B C30 H30C 109.5 . . ?
C32 C31 C34 108.4(2) . . ?
C32 C31 C10 109.3(2) . . ?
C34 C31 C10 112.7(2) . . ?
C32 C31 C33 108.9(3) . . ?
C34 C31 C33 107.6(2) . . ?
C10 C31 C33 109.8(2) . . ?
C31 C32 H32A 109.5 . . ?
C31 C32 H32B 109.5 . . ?
H32A C32 H32B 109.5 . . ?
C31 C32 H32C 109.5 . . ?
H32A C32 H32C 109.5 . . ?
H32B C32 H32C 109.5 . . ?
C31 C33 H33A 109.5 . . ?
C31 C33 H33B 109.5 . . ?
H33A C33 H33B 109.5 . . ?
C31 C33 H33C 109.5 . . ?
H33A C33 H33C 109.5 . . ?
H33B C33 H33C 109.5 . . ?
C31 C34 H34A 109.5 . . ?
C31 C34 H34B 109.5 . . ?
H34A C34 H34B 109.5 . . ?
C31 C34 H34C 109.5 . . ?
H34A C34 H34C 109.5 . . ?
H34B C34 H34C 109.5 . . ?
C36 C35 Yb1 176.2(3) . . ?
C35 C36 C37 179.2(3) . . ?
C42 C37 C38 118.4(3) . . ?
C42 C37 C36 121.7(3) . . ?
C38 C37 C36 119.9(3) . . ?
C39 C38 C37 122.1(5) . . ?
C39 C38 H38 118.9 . . ?
C37 C38 H38 118.9 . . ?
C40 C39 C38 121.0(5) . . ?
C40 C39 H39 119.5 . . ?
C38 C39 H39 119.5 . . ?
C39 C40 C41 120.8(4) . . ?
C39 C40 H40 119.6 . . ?
C41 C40 H40 119.6 . . ?
C40 C41 C42 119.6(4) . . ?
C40 C41 H41 120.2 . . ?
C42 C41 H41 120.2 . . ?
C37 C42 C41 118.0(4) . . ?
C37 C42 H42 121.0 . . ?
C41 C42 H42 121.0 . . ?
O3 C43 C44 107.7(2) . . ?
O3 C43 H43A 110.2 . . ?
C44 C43 H43A 110.2 . . ?
O3 C43 H43B 110.2 . . ?
C44 C43 H43B 110.2 . . ?
H43A C43 H43B 108.5 . . ?
O4 C44 C43 110.4(2) . . ?
O4 C44 H44A 109.6 . . ?
C43 C44 H44A 109.6 . . ?
O4 C44 H44B 109.6 . . ?
C43 C44 H44B 109.6 . . ?
H44A C44 H44B 108.1 . . ?
O3 C45 H45A 109.5 . . ?
O3 C45 H45B 109.5 . . ?
H45A C45 H45B 109.5 . . ?
O3 C45 H45C 109.5 . . ?
H45A C45 H45C 109.5 . . ?
H45B C45 H45C 109.5 . . ?
O4 C46 H46A 109.5 . . ?
O4 C46 H46B 109.5 . . ?
H46A C46 H46B 109.5 . . ?
O4 C46 H46C 109.5 . . ?
H46A C46 H46C 109.5 . . ?
H46B C46 H46C 109.5 . . ?

loop_
_geom_bond_atom_site_label_1
_geom_bond_atom_site_label_2
_geom_bond_distance
_geom_bond_site_symmetry_2
_geom_bond_publ_flag
Yb1 O2 2.0880(18) . ?
Yb1 O1 2.1218(17) . ?
Yb1 C35 2.374(3) . ?
Yb1 O4 2.4586(18) . ?
Yb1 N2 2.551(2) . ?
Yb1 N1 2.566(2) . ?
Yb1 O3 2.6191(19) . ?
O1 C1 1.328(3) . ?
O2 C7 1.338(3) . ?
O3 C43 1.426(3) . ?
O3 C45 1.429(4) . ?
O4 C46 1.436(3) . ?
O4 C44 1.438(3) . ?
N1 C15 1.483(3) . ?
N1 C13 1.494(3) . ?
N1 C14 1.498(3) . ?
N2 C16 1.483(4) . ?
N2 C17 1.483(4) . ?
N2 C18 1.484(3) . ?
C1 C6 1.407(4) . ?
C1 C2 1.416(4) . ?
C2 C3 1.393(4) . ?
C2 C19 1.540(4) . ?
C3 C4 1.396(4) . ?
C3 H3 0.9500 . ?
C4 C5 1.395(4) . ?
C4 C23 1.533(4) . ?
C5 C6 1.389(4) . ?
C5 H5 0.9500 . ?
C6 C13 1.511(3) . ?
C7 C12 1.408(4) . ?
C7 C8 1.412(4) . ?
C8 C9 1.402(4) . ?
C8 C27 1.529(4) . ?
C9 C10 1.396(4) . ?
C9 H9 0.9500 . ?
C10 C11 1.389(4) . ?
C10 C31 1.532(4) . ?
C11 C12 1.391(4) . ?
C11 H11 0.9500 . ?
C12 C14 1.510(3) . ?
C13 H13A 0.9900 . ?
C13 H13B 0.9900 . ?
C14 H14A 0.9900 . ?
C14 H14B 0.9900 . ?
C15 C16 1.513(4) . ?
C15 H15A 0.9900 . ?
C15 H15B 0.9900 . ?
C16 H16A 0.9900 . ?
C16 H16B 0.9900 . ?
C17 H17A 0.9800 . ?
C17 H17B 0.9800 . ?
C17 H17C 0.9800 . ?
C18 H18A 0.9800 . ?
C18 H18B 0.9800 . ?
C18 H18C 0.9800 . ?
C19 C21 1.529(4) . ?
C19 C20 1.536(4) . ?
C19 C22 1.546(4) . ?
C20 H20A 0.9800 . ?
C20 H20B 0.9800 . ?
C20 H20C 0.9800 . ?
C21 H21A 0.9800 . ?
C21 H21B 0.9800 . ?
C21 H21C 0.9800 . ?
C22 H22A 0.9800 . ?
C22 H22B 0.9800 . ?
C22 H22C 0.9800 . ?
C23 C25 1.532(4) . ?
C23 C24 1.532(4) . ?
C23 C26 1.536(4) . ?
C24 H24A 0.9800 . ?
C24 H24B 0.9800 . ?
C24 H24C 0.9800 . ?
C25 H25A 0.9800 . ?
C25 H25B 0.9800 . ?
C25 H25C 0.9800 . ?
C26 H26A 0.9800 . ?
C26 H26B 0.9800 . ?
C26 H26C 0.9800 . ?
C27 C30 1.516(4) . ?
C27 C28 1.524(4) . ?
C27 C29 1.567(5) . ?
C28 H28A 0.9800 . ?
C28 H28B 0.9800 . ?
C28 H28C 0.9800 . ?
C29 H29A 0.9800 . ?
C29 H29B 0.9800 . ?
C29 H29C 0.9800 . ?
C30 H30A 0.9800 . ?
C30 H30B 0.9800 . ?
C30 H30C 0.9800 . ?
C31 C32 1.531(4) . ?
C31 C34 1.532(4) . ?
C31 C33 1.536(4) . ?
C32 H32A 0.9800 . ?
C32 H32B 0.9800 . ?
C32 H32C 0.9800 . ?
C33 H33A 0.9800 . ?
C33 H33B 0.9800 . ?
C33 H33C 0.9800 . ?
C34 H34A 0.9800 . ?
C34 H34B 0.9800 . ?
C34 H34C 0.9800 . ?
C35 C36 1.211(4) . ?
C36 C37 1.437(4) . ?
C37 C42 1.380(5) . ?
C37 C38 1.401(5) . ?
C38 C39 1.348(6) . ?
C38 H38 0.9500 . ?
C39 C40 1.317(8) . ?
C39 H39 0.9500 . ?
C40 C41 1.388(8) . ?
C40 H40 0.9500 . ?
C41 C42 1.439(6) . ?
C41 H41 0.9500 . ?
C42 H42 0.9500 . ?
C43 C44 1.502(4) . ?
C43 H43A 0.9900 . ?
C43 H43B 0.9900 . ?
C44 H44A 0.9900 . ?
C44 H44B 0.9900 . ?
C45 H45A 0.9800 . ?
C45 H45B 0.9800 . ?
C45 H45C 0.9800 . ?
C46 H46A 0.9800 . ?
C46 H46B 0.9800 . ?
C46 H46C 0.9800 . ?
